data_2018366
loop_
_publ_author_name
'Lyakhov, Alexander S.'
'Ivashkevich, Ludmila S.'
'Survilo, Vladimir L.'
'Trukhachova, Tatjana V.'

_publ_section_title
;
 Two succinic acid derivatives of 2-ethyl-6-methylpyridin-3-ol
;
_journal_coeditor_code YF3010
_journal_issue 1
_journal_name_full 'Acta Crystallographica Section C'
_journal_page_first o33
_journal_page_last o36
_journal_paper_doi 10.1107/S0108270111054692
_journal_volume 68
_journal_year 2012
_chemical_formula_iupac 'C8 H12 N O + , C4 H5 O4 -'
_chemical_formula_moiety 'C8 H12 N O +, C4 H5 O4 -'
_chemical_formula_sum 'C12 H17 N O5'
_chemical_formula_weight 255.27
_chemical_name_common
;
2-ethyl-6-methyl-3-hydroxypyridinium hydrogen succinate
;
_chemical_name_systematic
;
2-ethyl-6-methyl-3-hydroxypyridinium 3-carboxypropionate
;
_space_group_IT_number 14
_symmetry_cell_setting monoclinic
_symmetry_space_group_name_Hall '-P 2ybc'
_symmetry_space_group_name_H-M 'P 1 21/c 1'
_atom_sites_solution_hydrogens geom
_atom_sites_solution_primary direct
_atom_sites_solution_secondary difmap
_audit_creation_method SHELXL97
_cell_angle_alpha 90.00
_cell_angle_beta 93.8860(10)
_cell_angle_gamma 90.00
_cell_formula_units_Z 4
_cell_length_a 11.4951(2)
_cell_length_b 12.4787(2)
_cell_length_c 9.19860(10)
_cell_measurement_reflns_used 6600
_cell_measurement_temperature 296(2)
_cell_measurement_theta_max 29.86
_cell_measurement_theta_min 2.41
_cell_volume 1316.45(3)
_computing_cell_refinement 'SAINT (Bruker, 2010)'
_computing_data_collection 'APEX2 (Bruker, 2010)'
_computing_data_reduction 'SAINT (Bruker, 2010)'
_computing_molecular_graphics 'PLATON (Spek, 2009)'
_computing_publication_material
;
SHELXL97 (Sheldrick, 2008) and PLATON (Spek, 2009)
;
_computing_structure_refinement 'SHELXL97 (Sheldrick, 2008)'
_computing_structure_solution 'SIR2004 (Burla <i>et al.</i>, 2005)'
_diffrn_ambient_temperature 296(2)
_diffrn_measured_fraction_theta_full 0.999
_diffrn_measured_fraction_theta_max 0.999
_diffrn_measurement_device_type 'Bruker APEXII CCD area-detector'
_diffrn_measurement_method '\f and \w scans'
_diffrn_radiation_monochromator graphite
_diffrn_radiation_source 'fine-focus sealed tube'
_diffrn_radiation_type MoK\a
_diffrn_radiation_wavelength 0.71073
_diffrn_reflns_av_R_equivalents 0.0202
_diffrn_reflns_av_sigmaI/netI 0.0150
_diffrn_reflns_limit_h_max 14
_diffrn_reflns_limit_h_min -14
_diffrn_reflns_limit_k_max 13
_diffrn_reflns_limit_k_min -15
_diffrn_reflns_limit_l_max 9
_diffrn_reflns_limit_l_min -11
_diffrn_reflns_number 12765
_diffrn_reflns_theta_full 26.49
_diffrn_reflns_theta_max 26.49
_diffrn_reflns_theta_min 1.78
_diffrn_standards_number 0
_exptl_absorpt_coefficient_mu 0.100
_exptl_absorpt_correction_T_max 0.9851
_exptl_absorpt_correction_T_min 0.9515
_exptl_absorpt_correction_type multi-scan
_exptl_absorpt_process_details '(SADABS; Bruker, 2008)'
_exptl_crystal_colour colourless
_exptl_crystal_density_diffrn 1.288
_exptl_crystal_density_method 'not measured'
_exptl_crystal_description prism
_exptl_crystal_F_000 544
_exptl_crystal_size_max 0.50
_exptl_crystal_size_mid 0.15
_exptl_crystal_size_min 0.15
_refine_diff_density_max 0.275
_refine_diff_density_min -0.237
_refine_ls_extinction_method none
_refine_ls_goodness_of_fit_ref 1.033
_refine_ls_hydrogen_treatment constr
_refine_ls_matrix_type full
_refine_ls_number_parameters 167
_refine_ls_number_reflns 2733
_refine_ls_number_restraints 0
_refine_ls_restrained_S_all 1.033
_refine_ls_R_factor_all 0.0569
_refine_ls_R_factor_gt 0.0469
_refine_ls_shift/su_max 0.001
_refine_ls_shift/su_mean 0.000
_refine_ls_structure_factor_coef Fsqd
_refine_ls_weighting_details 'calc w = 1/[\s^2^(Fo^2^)+(0.0728P)^2^+0.4496P] where P=(Fo^2^+2Fc^2^)/3'
_refine_ls_weighting_scheme calc
_refine_ls_wR_factor_gt 0.1298
_refine_ls_wR_factor_ref 0.1405
_reflns_number_gt 2226
_reflns_number_total 2733
_reflns_threshold_expression I>2\s(I)
_cod_data_source_file yf3010.cif
_cod_data_source_block II
_cod_original_sg_symbol_H-M 'P 21/c'
_cod_database_code 2018366
_cod_database_fobs_code 2018366

loop_
_symmetry_equiv_pos_as_xyz
'x, y, z'
'-x, y+1/2, -z+1/2'
'-x, -y, -z'
'x, -y-1/2, z-1/2'

loop_
_atom_site_type_symbol
_atom_site_label
_atom_site_fract_x
_atom_site_fract_y
_atom_site_fract_z
_atom_site_U_iso_or_equiv
_atom_site_adp_type
_atom_site_calc_flag
_atom_site_refinement_flags
_atom_site_occupancy
_atom_site_symmetry_multiplicity
N N1 0.66493(11) 0.06511(11) 0.66318(14) 0.0410(3) Uani d . 1 1
H H1 0.7368 0.0479 0.6824 0.049 Uiso calc R 1 1
C C2 0.64131(13) 0.13587(13) 0.55524(17) 0.0412(4) Uani d . 1 1
C C3 0.52507(13) 0.16437(13) 0.52291(17) 0.0390(4) Uani d . 1 1
O O3 0.50401(10) 0.23467(11) 0.41467(14) 0.0547(4) Uani d . 1 1
H H3 0.4343 0.2490 0.4071 0.082 Uiso calc R 1 1
C C4 0.44045(13) 0.11887(13) 0.60292(18) 0.0410(4) Uani d . 1 1
H H4 0.3626 0.1371 0.5829 0.049 Uiso calc R 1 1
C C5 0.47068(14) 0.04696(13) 0.71169(18) 0.0427(4) Uani d . 1 1
H H5 0.4129 0.0167 0.7646 0.051 Uiso calc R 1 1
C C6 0.58527(14) 0.01897(13) 0.74378(17) 0.0406(4) Uani d . 1 1
C C7 0.73940(15) 0.18238(18) 0.4772(2) 0.0606(5) Uani d . 1 1
H H7A 0.7141 0.1925 0.3753 0.073 Uiso calc R 1 1
H H7B 0.8040 0.1322 0.4820 0.073 Uiso calc R 1 1
C C8 0.7806(2) 0.2884(2) 0.5412(3) 0.0891(8) Uani d . 1 1
H H8A 0.7151 0.3353 0.5484 0.134 Uiso calc R 1 1
H H8B 0.8350 0.3204 0.4794 0.134 Uiso calc R 1 1
H H8C 0.8180 0.2769 0.6364 0.134 Uiso calc R 1 1
C C9 0.62727(18) -0.05805(16) 0.8593(2) 0.0579(5) Uani d . 1 1
H H9A 0.6535 -0.1225 0.8149 0.087 Uiso calc R 1 1
H H9B 0.5648 -0.0747 0.9197 0.087 Uiso calc R 1 1
H H9C 0.6907 -0.0266 0.9178 0.087 Uiso calc R 1 1
C C10 1.20083(12) 0.24473(13) 0.86375(18) 0.0408(4) Uani d . 1 1
O O101 1.29504(9) 0.19678(9) 0.86634(14) 0.0484(3) Uani d . 1 1
O O102 1.19101(10) 0.34224(9) 0.89723(16) 0.0571(4) Uani d . 1 1
C C11 1.09050(15) 0.18459(15) 0.8192(3) 0.0726(7) Uani d . 1 1
H H11A 1.0433 0.1813 0.9025 0.087 Uiso calc R 1 1
H H11B 1.0473 0.2257 0.7441 0.087 Uiso calc R 1 1
C C12 1.10454(14) 0.07488(15) 0.7645(3) 0.0611(6) Uani d . 1 1
H H12A 1.1486 0.0333 0.8384 0.073 Uiso calc R 1 1
H H12B 1.1495 0.0775 0.6791 0.073 Uiso calc R 1 1
C C13 0.99071(13) 0.01871(13) 0.7251(2) 0.0485(4) Uani d . 1 1
O O131 1.00185(11) -0.07147(11) 0.6597(2) 0.0748(5) Uani d . 1 1
H H131 0.9373 -0.0978 0.6406 0.112 Uiso calc R 1 1
O O132 0.89791(10) 0.05696(11) 0.75272(18) 0.0654(4) Uani d . 1 1

loop_
_atom_site_aniso_label
_atom_site_aniso_U_11
_atom_site_aniso_U_22
_atom_site_aniso_U_33
_atom_site_aniso_U_12
_atom_site_aniso_U_13
_atom_site_aniso_U_23
N1 0.0271(6) 0.0491(8) 0.0461(7) 0.0078(5) -0.0034(5) -0.0010(6)
C2 0.0306(7) 0.0498(9) 0.0429(8) 0.0057(6) 0.0018(6) -0.0011(7)
C3 0.0324(7) 0.0415(8) 0.0424(8) 0.0059(6) -0.0020(6) -0.0016(7)
O3 0.0357(6) 0.0660(8) 0.0620(8) 0.0104(6) -0.0005(5) 0.0189(6)
C4 0.0266(7) 0.0449(9) 0.0513(9) 0.0049(6) -0.0002(6) -0.0050(7)
C5 0.0347(8) 0.0438(9) 0.0500(9) -0.0011(6) 0.0051(6) -0.0025(7)
C6 0.0391(8) 0.0406(8) 0.0417(8) 0.0027(6) 0.0003(6) -0.0036(7)
C7 0.0357(9) 0.0881(15) 0.0589(11) 0.0082(9) 0.0108(8) 0.0149(10)
C8 0.0697(15) 0.0845(17) 0.116(2) -0.0226(13) 0.0268(14) 0.0199(16)
C9 0.0583(11) 0.0596(12) 0.0551(11) 0.0089(9) -0.0028(8) 0.0100(9)
C10 0.0281(7) 0.0372(8) 0.0561(9) -0.0002(6) -0.0044(6) 0.0032(7)
O101 0.0278(5) 0.0432(7) 0.0730(8) 0.0021(5) -0.0065(5) -0.0072(6)
O102 0.0361(6) 0.0358(6) 0.0968(10) 0.0031(5) -0.0136(6) -0.0049(6)
C11 0.0297(9) 0.0487(11) 0.137(2) -0.0018(8) -0.0076(10) -0.0228(12)
C12 0.0287(8) 0.0462(10) 0.1072(17) -0.0027(7) -0.0049(9) -0.0119(10)
C13 0.0284(8) 0.0381(9) 0.0775(12) -0.0003(6) -0.0071(7) 0.0001(8)
O131 0.0349(7) 0.0441(8) 0.1447(15) -0.0047(5) 0.0001(8) -0.0253(8)
O132 0.0279(6) 0.0638(9) 0.1031(11) 0.0001(5) -0.0060(6) -0.0251(8)

loop_
_atom_type_symbol
_atom_type_description
_atom_type_scat_dispersion_real
_atom_type_scat_dispersion_imag
_atom_type_scat_source
C C 0.0033 0.0016 'International Tables Vol C Tables 4.2.6.8 and 6.1.1.4'
H H 0.0000 0.0000 'International Tables Vol C Tables 4.2.6.8 and 6.1.1.4'
N N 0.0061 0.0033 'International Tables Vol C Tables 4.2.6.8 and 6.1.1.4'
O O 0.0106 0.0060 'International Tables Vol C Tables 4.2.6.8 and 6.1.1.4'

loop_
_geom_angle_atom_site_label_1
_geom_angle_atom_site_label_2
_geom_angle_atom_site_label_3
_geom_angle
C2 N1 C6 125.29(13)
C2 N1 H1 117.4
C6 N1 H1 117.4
N1 C2 C3 117.90(14)
N1 C2 C7 119.30(14)
C3 C2 C7 122.79(16)
O3 C3 C4 124.62(13)
O3 C3 C2 116.65(14)
C4 C3 C2 118.73(15)
C3 O3 H3 109.5
C5 C4 C3 120.33(14)
C5 C4 H4 119.8
C3 C4 H4 119.8
C4 C5 C6 120.97(15)
C4 C5 H5 119.5
C6 C5 H5 119.5
N1 C6 C5 116.78(15)
N1 C6 C9 118.00(14)
C5 C6 C9 125.22(16)
C2 C7 C8 112.30(17)
C2 C7 H7A 109.1
C8 C7 H7A 109.1
C2 C7 H7B 109.1
C8 C7 H7B 109.1
H7A C7 H7B 107.9
C7 C8 H8A 109.5
C7 C8 H8B 109.5
H8A C8 H8B 109.5
C7 C8 H8C 109.5
H8A C8 H8C 109.5
H8B C8 H8C 109.5
C6 C9 H9A 109.5
C6 C9 H9B 109.5
H9A C9 H9B 109.5
C6 C9 H9C 109.5
H9A C9 H9C 109.5
H9B C9 H9C 109.5
O101 C10 O102 123.69(14)
O101 C10 C11 118.97(15)
O102 C10 C11 117.33(14)
C12 C11 C10 116.54(15)
C12 C11 H11A 108.2
C10 C11 H11A 108.2
C12 C11 H11B 108.2
C10 C11 H11B 108.2
H11A C11 H11B 107.3
C11 C12 C13 113.68(15)
C11 C12 H12A 108.8
C13 C12 H12A 108.8
C11 C12 H12B 108.8
C13 C12 H12B 108.8
H12A C12 H12B 107.7
O132 C13 O131 124.03(15)
O132 C13 C12 121.94(16)
O131 C13 C12 114.02(15)
C13 O131 H131 109.5

loop_
_geom_bond_atom_site_label_1
_geom_bond_atom_site_label_2
_geom_bond_distance
_geom_bond_publ_flag
N1 C2 1.343(2) yes
N1 C6 1.346(2) yes
N1 H1 0.8600 ?
C2 C3 1.395(2) yes
C2 C7 1.495(2) yes
C3 O3 1.337(2) yes
C3 C4 1.381(2) yes
O3 H3 0.8200 ?
C4 C5 1.371(2) yes
C4 H4 0.9300 ?
C5 C6 1.375(2) yes
C5 H5 0.9300 ?
C6 C9 1.489(2) yes
C7 C8 1.512(3) yes
C7 H7A 0.9700 ?
C7 H7B 0.9700 ?
C8 H8A 0.9600 ?
C8 H8B 0.9600 ?
C8 H8C 0.9600 ?
C9 H9A 0.9600 ?
C9 H9B 0.9600 ?
C9 H9C 0.9600 ?
C10 O101 1.2360(18) yes
C10 O102 1.262(2) yes
C10 C11 1.506(2) yes
C11 C12 1.471(3) yes
C11 H11A 0.9700 ?
C11 H11B 0.9700 ?
C12 C13 1.507(2) yes
C12 H12A 0.9700 ?
C12 H12B 0.9700 ?
C13 O132 1.211(2) yes
C13 O131 1.287(2) yes
O131 H131 0.8200 ?

loop_
_geom_hbond_atom_site_label_D
_geom_hbond_atom_site_label_H
_geom_hbond_atom_site_label_A
_geom_hbond_site_symmetry_A
_geom_hbond_distance_DH
_geom_hbond_distance_HA
_geom_hbond_distance_DA
_geom_hbond_angle_DHA
N1 H1 O132 . 0.86 1.92 2.7499(17) 161
O3 H3 O101 4_465 0.82 1.75 2.5603(15) 167
O131 H131 O102 2_746 0.82 1.67 2.4882(16) 177
C4 H4 O102 4_465 0.93 2.53 3.3617(19) 149

loop_
_geom_torsion_atom_site_label_1
_geom_torsion_atom_site_label_2
_geom_torsion_atom_site_label_3
_geom_torsion_atom_site_label_4
_geom_torsion
C6 N1 C2 C3 -0.1(2)
C6 N1 C2 C7 178.66(16)
N1 C2 C3 O3 -179.78(14)
C7 C2 C3 O3 1.5(3)
N1 C2 C3 C4 0.1(2)
C7 C2 C3 C4 -178.65(16)
O3 C3 C4 C5 179.69(16)
C2 C3 C4 C5 -0.1(2)
C3 C4 C5 C6 0.2(2)
C2 N1 C6 C5 0.2(2)
C2 N1 C6 C9 179.95(16)
C4 C5 C6 N1 -0.3(2)
C4 C5 C6 C9 180.00(16)
N1 C2 C7 C8 -94.2(2)
C3 C2 C7 C8 84.5(2)
O101 C10 C11 C12 -7.1(3)
O102 C10 C11 C12 173.2(2)
C10 C11 C12 C13 178.72(19)
C11 C12 C13 O132 -8.1(3)
C11 C12 C13 O131 171.4(2)

loop_
_cod_related_entry_id
_cod_related_entry_database
_cod_related_entry_code
1 ChemSpider 109054
